data_7159527
loop_
_publ_author_name
'Pike, Sarah J.'
'Telford, Richard'
'Male, Louise'

_publ_section_title
;
 Reversible conformational switching of a photo-responsive
 <i>ortho</i>-azobenzene/2,6-pyridyldicarboxamide heterofoldamer.
;
_journal_issue 38
_journal_name_full 'Organic &amp; biomolecular chemistry'
_journal_page_first 7717
_journal_page_last 7723
_journal_paper_doi 10.1039/d3ob01137b
_journal_volume 21
_journal_year 2023
_chemical_absolute_configuration unk
_chemical_formula_moiety 'C14 H14 N4 O'
_chemical_formula_sum 'C14 H14 N4 O'
_chemical_formula_weight 254.29
_space_group_crystal_system orthorhombic
_space_group_IT_number 19
_space_group_name_Hall 'P 2ac 2ab'
_space_group_name_H-M_alt 'P 21 21 21'
_atom_sites_solution_hydrogens mixed
_atom_sites_solution_primary dual
_audit_creation_date 2021-03-28
_audit_creation_method
;
Olex2 1.3
(compiled 2020.11.12 svn.r5f609507 for OlexSys, GUI svn.r6272)
;
_audit_update_record
;
2022-06-07 deposited with the CCDC.	2023-07-27 downloaded from the CCDC.
;
_cell_angle_alpha 90
_cell_angle_beta 90
_cell_angle_gamma 90
_cell_formula_units_Z 4
_cell_length_a 4.7704(2)
_cell_length_b 9.7654(4)
_cell_length_c 26.4117(12)
_cell_measurement_reflns_used 5734
_cell_measurement_temperature 100.01(10)
_cell_measurement_theta_max 72.8700
_cell_measurement_theta_min 4.7560
_cell_volume 1230.39(9)
_computing_cell_refinement 'CrysAlisPro 1.171.40.84a (Rigaku OD, 2020)'
_computing_data_collection 'CrysAlisPro 1.171.40.84a (Rigaku OD, 2020)'
_computing_data_reduction 'CrysAlisPro 1.171.40.84a (Rigaku OD, 2020)'
_computing_molecular_graphics 'Olex2 1.3 (Dolomanov et al., 2009)'
_computing_publication_material 'Olex2 1.3 (Dolomanov et al., 2009)'
_computing_structure_refinement 'SHELXL 2018/3 (Sheldrick, 2015)'
_computing_structure_solution 'SHELXT 2018/2 (Sheldrick, 2018)'
_diffrn_ambient_environment N~2~
_diffrn_ambient_temperature 100.01(10)
_diffrn_detector 'CCD plate'
_diffrn_detector_area_resol_mean 5.1768
_diffrn_detector_type Atlas
_diffrn_measured_fraction_theta_full 0.999
_diffrn_measured_fraction_theta_max 0.995
_diffrn_measurement_details
;
List of Runs (angles in degrees, time in seconds):

  # Type    Start    End  Width  t~exp~   \w     \q     \k     \f   Frames
#--------------------------------------------------------------------------
  1  \w    -70.00  31.00   1.00    1.00    --  -42.02  57.00 -30.00  101
  2  \w     27.00  98.00   1.00    1.00    --   42.02-125.00-180.00   71
  3  \w     27.00  98.00   1.00    1.00    --   42.02-125.00  30.00   71
  4  \w    103.00 178.00   1.00    4.03    --  104.05  77.00   0.00   75
  5  \w     31.00 112.00   1.00    4.03    --  104.05-125.00 120.00   81
  6  \w     75.00 176.00   1.00    4.03    --  104.05  61.00-120.00  101
  7  \w     21.00 107.00   1.00    4.03    --  104.05 -94.00 150.00   86
  8  \w     28.00 137.00   1.00    4.03    --  104.05 -77.00  90.00  109
  9  \w     28.00 137.00   1.00    4.03    --  104.05 -77.00 -60.00  109
 10  \w   -114.00 -14.00   1.00    1.00    --  -42.02 -57.00  60.00  100
 11  \w   -114.00 -14.00   1.00    1.00    --  -42.02 -56.00 -37.00  100
 12  \w   -114.00 -14.00   1.00    1.00    --  -42.02 -57.00-180.00  100
 13  \w     75.00 176.00   1.00    4.03    --  104.05  61.00-180.00  101
 14  \w     78.00 177.00   1.00    4.03    --  104.05  45.00 -30.00   99
 15  \w     75.00 145.00   1.00    4.03    --  104.05  61.00  30.00   70
 16  \w     51.00 178.00   1.00    4.03    --  104.05  15.00 150.00  127
;
_diffrn_measurement_device 'four-circle diffractometer'
_diffrn_measurement_device_type 'SuperNova, Dual, Cu at home/near, Atlas'
_diffrn_measurement_method '\w scans'
_diffrn_orient_matrix_type 'CrysAlisPro convention (1999,Acta A55,543-557)'
_diffrn_orient_matrix_UB_11 0.2287715000
_diffrn_orient_matrix_UB_12 0.0682737000
_diffrn_orient_matrix_UB_13 0.0325631000
_diffrn_orient_matrix_UB_21 0.0827348000
_diffrn_orient_matrix_UB_22 -0.1410275000
_diffrn_orient_matrix_UB_23 0.0213443000
_diffrn_orient_matrix_UB_31 0.2122469000
_diffrn_orient_matrix_UB_32 -0.0187225000
_diffrn_orient_matrix_UB_33 -0.0434324000
_diffrn_radiation_monochromator mirror
_diffrn_radiation_probe x-ray
_diffrn_radiation_type 'Cu K\a'
_diffrn_radiation_wavelength 1.54184
_diffrn_reflns_av_R_equivalents 0.0413
_diffrn_reflns_av_unetI/netI 0.0266
_diffrn_reflns_Laue_measured_fraction_full 0.999
_diffrn_reflns_Laue_measured_fraction_max 0.995
_diffrn_reflns_limit_h_max 5
_diffrn_reflns_limit_h_min -5
_diffrn_reflns_limit_k_max 12
_diffrn_reflns_limit_k_min -12
_diffrn_reflns_limit_l_max 32
_diffrn_reflns_limit_l_min -32
_diffrn_reflns_number 11654
_diffrn_reflns_point_group_measured_fraction_full 1.000
_diffrn_reflns_point_group_measured_fraction_max 0.990
_diffrn_reflns_theta_full 67.684
_diffrn_reflns_theta_max 73.119
_diffrn_reflns_theta_min 4.828
_diffrn_source 'micro-focus sealed X-ray tube'
_diffrn_source_type 'SuperNova (Cu) X-ray Source'
_exptl_absorpt_coefficient_mu 0.736
_exptl_absorpt_correction_T_max 1.000
_exptl_absorpt_correction_T_min 0.308
_exptl_absorpt_correction_type gaussian
_exptl_absorpt_process_details
;
CrysAlisPro 1.171.40.84a (Rigaku Oxford Diffraction, 2020)
Numerical absorption correction based on gaussian integration over
a multifaceted crystal model
Empirical absorption correction using spherical harmonics,
implemented in SCALE3 ABSPACK scaling algorithm.
;
_exptl_crystal_colour 'dark orange'
_exptl_crystal_colour_modifier dark
_exptl_crystal_colour_primary orange
_exptl_crystal_density_diffrn 1.373
_exptl_crystal_description block
_exptl_crystal_F_000 536
_exptl_crystal_size_max 0.292
_exptl_crystal_size_mid 0.075
_exptl_crystal_size_min 0.051
_refine_diff_density_max 0.342
_refine_diff_density_min -0.188
_refine_diff_density_rms 0.044
_refine_ls_abs_structure_details
;
 Flack x determined using 908 quotients [(I+)-(I-)]/[(I+)+(I-)]
 (Parsons, Flack and Wagner, Acta Cryst. B69 (2013) 249-259).
;
_refine_ls_abs_structure_Flack 0.21(16)
_refine_ls_extinction_method none
_refine_ls_goodness_of_fit_ref 1.061
_refine_ls_hydrogen_treatment mixed
_refine_ls_matrix_type full
_refine_ls_number_parameters 185
_refine_ls_number_reflns 2424
_refine_ls_number_restraints 0
_refine_ls_restrained_S_all 1.061
_refine_ls_R_factor_all 0.0403
_refine_ls_R_factor_gt 0.0388
_refine_ls_shift/su_max 0.000
_refine_ls_shift/su_mean 0.000
_refine_ls_structure_factor_coef Fsqd
_refine_ls_weighting_details 'w=1/[\s^2^(Fo^2^)+(0.0468P)^2^+0.5043P] where P=(Fo^2^+2Fc^2^)/3'
_refine_ls_weighting_scheme calc
_refine_ls_wR_factor_gt 0.0969
_refine_ls_wR_factor_ref 0.0982
_reflns_Friedel_coverage 0.658
_reflns_Friedel_fraction_full 1.000
_reflns_Friedel_fraction_max 0.982
_reflns_number_gt 2348
_reflns_number_total 2424
_reflns_threshold_expression 'I > 2\s(I)'
_cod_data_source_file d3ob01137b2.cif
_cod_data_source_block 4
_cod_depositor_comments 'Adding full bibliography for 7159526--7159527.cif.'
_cod_database_code 7159527
_shelx_shelxl_version_number 2018/3
_chemical_oxdiff_formula 'C11 H10 N O'
_shelx_space_group_comment
;
The symmetry employed for this shelxl refinement is uniquely defined
by the following loop, which should always be used as a source of
symmetry information in preference to the above space-group names.
They are only intended as comments.
;
_reflns_odcompleteness_completeness 99.85
_reflns_odcompleteness_iscentric 1
_reflns_odcompleteness_theta 66.97
_olex2_refinement_description
;
1. Fixed Uiso
 At 1.2 times of:
  All C(H) groups
 At 1.5 times of:
  All C(H,H,H) groups
2.a Aromatic/amide H refined with riding coordinates:
 C5(H5), C6(H6), C7(H7), C8(H8), C11(H11), C12(H12), C13(H13), C14(H14)
2.b Idealised Me refined as rotating group:
 C2(H2A,H2B,H2C)
;
_olex2_submission_special_instructions 'No special instructions were received'
_oxdiff_exptl_absorpt_empirical_details
;
Empirical correction (ABSPACK) includes:
- Absorption correction using spherical harmonics
- Frame scaling
;
_oxdiff_exptl_absorpt_empirical_full_max 1.263
_oxdiff_exptl_absorpt_empirical_full_min 0.676

loop_
_space_group_symop_operation_xyz
'x, y, z'
'-x+1/2, -y, z+1/2'
'-x, y+1/2, -z+1/2'
'x+1/2, -y+1/2, -z'

loop_
_atom_site_label
_atom_site_type_symbol
_atom_site_fract_x
_atom_site_fract_y
_atom_site_fract_z
_atom_site_U_iso_or_equiv
_atom_site_adp_type
_atom_site_occupancy
_atom_site_site_symmetry_order
_atom_site_calc_flag
_atom_site_refinement_flags_posn
_atom_site_refinement_flags_adp
_atom_site_refinement_flags_occupancy
_atom_site_disorder_assembly
_atom_site_disorder_group
C1 C 0.7421(5) 0.6513(3) 0.73766(9) 0.0227(5) Uani 1 1 d . . . . .
C2 C 0.6167(5) 0.5580(3) 0.77705(9) 0.0279(6) Uani 1 1 d . . . . .
H2A H 0.416849 0.569407 0.777516 0.042 Uiso 1 1 calc R U . . .
H2B H 0.691987 0.580604 0.809708 0.042 Uiso 1 1 calc R U . . .
H2C H 0.661441 0.464686 0.769018 0.042 Uiso 1 1 calc R U . . .
C3 C 0.6324(5) 0.7522(2) 0.65391(9) 0.0181(5) Uani 1 1 d . . . . .
C4 C 0.4814(5) 0.7144(2) 0.61039(9) 0.0176(4) Uani 1 1 d . . . . .
C5 C 0.5379(5) 0.7811(2) 0.56471(9) 0.0207(5) Uani 1 1 d . . . . .
H5 H 0.437301 0.757645 0.535818 0.025 Uiso 1 1 calc R U . . .
C6 C 0.7414(5) 0.8814(2) 0.56201(9) 0.0230(5) Uani 1 1 d . . . . .
H6 H 0.779331 0.924261 0.531326 0.028 Uiso 1 1 calc R U . . .
C7 C 0.8900(5) 0.9183(2) 0.60545(9) 0.0223(5) Uani 1 1 d . . . . .
H7 H 1.026130 0.986271 0.603710 0.027 Uiso 1 1 calc R U . . .
C8 C 0.8353(5) 0.8540(2) 0.65111(9) 0.0200(5) Uani 1 1 d . . . . .
H8 H 0.934641 0.878999 0.679963 0.024 Uiso 1 1 calc R U . . .
C9 C -0.0529(5) 0.4720(2) 0.58127(9) 0.0219(5) Uani 1 1 d . . . . .
C10 C -0.0984(5) 0.3860(3) 0.62345(10) 0.0261(5) Uani 1 1 d . . . . .
C11 C -0.3017(6) 0.2800(3) 0.61751(11) 0.0306(6) Uani 1 1 d . . . . .
H11 H -0.335519 0.219729 0.644080 0.037 Uiso 1 1 calc R U . . .
C12 C -0.4473(6) 0.2660(3) 0.57329(11) 0.0300(6) Uani 1 1 d . . . . .
H12 H -0.578533 0.195887 0.570626 0.036 Uiso 1 1 calc R U . . .
C13 C -0.4072(5) 0.3518(3) 0.53239(11) 0.0283(6) Uani 1 1 d . . . . .
H13 H -0.510996 0.340866 0.502866 0.034 Uiso 1 1 calc R U . . .
C14 C -0.2103(5) 0.4535(3) 0.53641(10) 0.0265(5) Uani 1 1 d . . . . .
H14 H -0.179677 0.511542 0.509057 0.032 Uiso 1 1 calc R U . . .
N1 N 0.5648(4) 0.6855(2) 0.69992(7) 0.0203(4) Uani 1 1 d . . . . .
H1 H 0.392(8) 0.657(4) 0.7025(12) 0.041(9) Uiso 1 1 d . . . . .
N2 N 0.2839(4) 0.6065(2) 0.61707(7) 0.0199(4) Uani 1 1 d . . . . .
N3 N 0.1417(4) 0.5799(2) 0.57770(8) 0.0207(4) Uani 1 1 d . . . . .
N4 N 0.0361(5) 0.4002(2) 0.66799(9) 0.0309(5) Uani 1 1 d . . . . .
H4A H 0.013(7) 0.333(4) 0.6930(12) 0.036(8) Uiso 1 1 d . . . . .
H4B H 0.191(9) 0.467(4) 0.6694(15) 0.061(12) Uiso 1 1 d . . . . .
O1 O 0.9864(4) 0.6906(2) 0.74036(6) 0.0304(4) Uani 1 1 d . . . . .

loop_
_atom_site_aniso_label
_atom_site_aniso_U_11
_atom_site_aniso_U_22
_atom_site_aniso_U_33
_atom_site_aniso_U_23
_atom_site_aniso_U_13
_atom_site_aniso_U_12
C1 0.0155(11) 0.0313(12) 0.0213(11) -0.0029(9) -0.0004(9) 0.0052(9)
C2 0.0187(12) 0.0380(15) 0.0269(12) 0.0057(10) -0.0011(10) 0.0028(11)
C3 0.0116(10) 0.0203(10) 0.0225(11) -0.0003(9) 0.0018(9) 0.0024(8)
C4 0.0111(10) 0.0178(10) 0.0238(11) -0.0023(8) 0.0006(9) 0.0028(8)
C5 0.0184(12) 0.0206(11) 0.0232(11) -0.0026(9) -0.0006(9) 0.0018(9)
C6 0.0204(11) 0.0224(11) 0.0261(12) 0.0018(9) 0.0029(10) 0.0020(10)
C7 0.0173(11) 0.0188(10) 0.0308(12) -0.0020(10) 0.0019(10) -0.0031(9)
C8 0.0128(10) 0.0219(11) 0.0255(11) -0.0062(9) -0.0016(9) -0.0006(8)
C9 0.0146(11) 0.0195(10) 0.0315(12) -0.0041(9) 0.0041(9) 0.0019(9)
C10 0.0190(12) 0.0240(12) 0.0354(13) -0.0034(10) 0.0044(10) 0.0021(10)
C11 0.0294(14) 0.0248(12) 0.0376(14) 0.0033(11) 0.0091(11) 0.0014(11)
C12 0.0223(13) 0.0262(12) 0.0416(14) -0.0069(11) 0.0013(11) -0.0010(10)
C13 0.0191(12) 0.0288(13) 0.0371(14) -0.0065(11) -0.0013(10) 0.0010(10)
C14 0.0181(12) 0.0236(12) 0.0378(13) -0.0073(10) 0.0030(10) 0.0034(10)
N1 0.0109(9) 0.0265(10) 0.0233(10) 0.0019(8) -0.0007(7) -0.0014(8)
N2 0.0141(9) 0.0212(9) 0.0245(10) -0.0022(8) -0.0003(7) 0.0027(8)
N3 0.0150(9) 0.0197(9) 0.0275(10) -0.0037(8) 0.0001(7) 0.0006(7)
N4 0.0304(12) 0.0304(11) 0.0320(11) 0.0067(10) 0.0036(9) -0.0020(10)
O1 0.0135(8) 0.0497(11) 0.0281(9) 0.0021(8) -0.0017(7) -0.0017(8)

loop_
_atom_type_symbol
_atom_type_description
_atom_type_scat_dispersion_real
_atom_type_scat_dispersion_imag
_atom_type_scat_source
C C 0.0181 0.0091 'International Tables Vol C Tables 4.2.6.8 and 6.1.1.4'
H H 0.0000 0.0000 'International Tables Vol C Tables 4.2.6.8 and 6.1.1.4'
N N 0.0311 0.0180 'International Tables Vol C Tables 4.2.6.8 and 6.1.1.4'
O O 0.0492 0.0322 'International Tables Vol C Tables 4.2.6.8 and 6.1.1.4'

loop_
_exptl_crystal_face_index_h
_exptl_crystal_face_index_k
_exptl_crystal_face_index_l
_exptl_crystal_face_perp_dist
0 -6 1 0.0311
0 -1 17 0.0185
-3 2 2 0.1382
-2 2 -12 0.1214
2 -1 -13 0.1065
3 -2 1 0.1449
0 -6 1 0.0197
1 -6 -6 0.0641
0 -5 -12 0.0372
0 5 12 0.0182
-2 -5 -4 0.0749
-2 0 12 0.0969
2 -1 -11 0.1106
0 3 -14 0.0433
-2 4 4 0.1218
0 6 -4 0.0329
0 6 6 0.0207
2 1 -10 0.1072

loop_
_geom_angle_atom_site_label_1
_geom_angle_atom_site_label_2
_geom_angle_atom_site_label_3
_geom_angle
_geom_angle_site_symmetry_1
_geom_angle_site_symmetry_3
_geom_angle_publ_flag
N1 C1 C2 114.3(2) . . ?
O1 C1 C2 121.7(2) . . ?
O1 C1 N1 124.1(2) . . ?
C1 C2 H2A 109.5 . . ?
C1 C2 H2B 109.5 . . ?
C1 C2 H2C 109.5 . . ?
H2A C2 H2B 109.5 . . ?
H2A C2 H2C 109.5 . . ?
H2B C2 H2C 109.5 . . ?
C4 C3 N1 117.7(2) . . ?
C8 C3 C4 120.1(2) . . ?
C8 C3 N1 122.2(2) . . ?
C3 C4 N2 115.6(2) . . ?
C5 C4 C3 119.0(2) . . ?
C5 C4 N2 125.4(2) . . ?
C4 C5 H5 119.6 . . ?
C6 C5 C4 120.7(2) . . ?
C6 C5 H5 119.6 . . ?
C5 C6 H6 120.1 . . ?
C5 C6 C7 119.8(2) . . ?
C7 C6 H6 120.1 . . ?
C6 C7 H7 119.9 . . ?
C8 C7 C6 120.2(2) . . ?
C8 C7 H7 119.9 . . ?
C3 C8 H8 119.9 . . ?
C7 C8 C3 120.1(2) . . ?
C7 C8 H8 119.9 . . ?
C10 C9 C14 120.2(2) . . ?
N3 C9 C10 126.8(2) . . ?
N3 C9 C14 113.0(2) . . ?
C9 C10 C11 116.7(2) . . ?
N4 C10 C9 123.7(2) . . ?
N4 C10 C11 119.6(2) . . ?
C10 C11 H11 119.6 . . ?
C12 C11 C10 120.8(2) . . ?
C12 C11 H11 119.6 . . ?
C11 C12 H12 118.7 . . ?
C11 C12 C13 122.5(2) . . ?
C13 C12 H12 118.7 . . ?
C12 C13 H13 120.8 . . ?
C14 C13 C12 118.3(3) . . ?
C14 C13 H13 120.8 . . ?
C9 C14 H14 119.3 . . ?
C13 C14 C9 121.4(3) . . ?
C13 C14 H14 119.3 . . ?
C1 N1 C3 127.3(2) . . ?
C1 N1 H1 117(2) . . ?
C3 N1 H1 115(2) . . ?
N3 N2 C4 113.83(19) . . ?
N2 N3 C9 116.8(2) . . ?
C10 N4 H4A 119(2) . . ?
C10 N4 H4B 117(2) . . ?
H4A N4 H4B 121(3) . . ?

loop_
_geom_bond_atom_site_label_1
_geom_bond_atom_site_label_2
_geom_bond_distance
_geom_bond_site_symmetry_2
_geom_bond_publ_flag
C1 C2 1.506(4) . ?
C1 N1 1.349(3) . ?
C1 O1 1.229(3) . ?
C2 H2A 0.9600 . ?
C2 H2B 0.9600 . ?
C2 H2C 0.9600 . ?
C3 C4 1.406(3) . ?
C3 C8 1.389(3) . ?
C3 N1 1.416(3) . ?
C4 C5 1.397(3) . ?
C4 N2 1.424(3) . ?
C5 H5 0.9300 . ?
C5 C6 1.381(3) . ?
C6 H6 0.9300 . ?
C6 C7 1.396(3) . ?
C7 H7 0.9300 . ?
C7 C8 1.384(3) . ?
C8 H8 0.9300 . ?
C9 C10 1.412(4) . ?
C9 C14 1.414(4) . ?
C9 N3 1.407(3) . ?
C10 C11 1.428(4) . ?
C10 N4 1.347(4) . ?
C11 H11 0.9300 . ?
C11 C12 1.366(4) . ?
C12 H12 0.9300 . ?
C12 C13 1.380(4) . ?
C13 H13 0.9300 . ?
C13 C14 1.371(4) . ?
C14 H14 0.9300 . ?
N1 H1 0.87(4) . ?
N2 N3 1.269(3) . ?
N4 H4A 0.94(3) . ?
N4 H4B 0.98(4) . ?

loop_
_geom_hbond_atom_site_label_D
_geom_hbond_atom_site_label_H
_geom_hbond_atom_site_label_A
_geom_hbond_distance_DH
_geom_hbond_distance_HA
_geom_hbond_distance_DA
_geom_hbond_angle_DHA
_geom_hbond_site_symmetry_A
_geom_hbond_publ_flag
N1 H1 O1 0.87(4) 2.20(4) 2.959(3) 145(3) 1_455 yes
N4 H4A O1 0.94(3) 2.25(4) 3.172(3) 171(3) 3_646 yes
N4 H4B N2 0.98(4) 1.99(4) 2.696(3) 126(3) . yes

loop_
_geom_torsion_atom_site_label_1
_geom_torsion_atom_site_label_2
_geom_torsion_atom_site_label_3
_geom_torsion_atom_site_label_4
_geom_torsion
_geom_torsion_site_symmetry_1
_geom_torsion_site_symmetry_2
_geom_torsion_site_symmetry_3
_geom_torsion_site_symmetry_4
_geom_torsion_publ_flag
C2 C1 N1 C3 -169.0(2) . . . . ?
C3 C4 C5 C6 0.9(3) . . . . ?
C3 C4 N2 N3 176.6(2) . . . . ?
C4 C3 C8 C7 -0.1(3) . . . . ?
C4 C3 N1 C1 145.2(2) . . . . ?
C4 C5 C6 C7 -0.9(3) . . . . ?
C4 N2 N3 C9 178.49(18) . . . . ?
C5 C4 N2 N3 -4.8(3) . . . . ?
C5 C6 C7 C8 0.4(4) . . . . ?
C6 C7 C8 C3 0.1(4) . . . . ?
C8 C3 C4 C5 -0.4(3) . . . . ?
C8 C3 C4 N2 178.3(2) . . . . ?
C8 C3 N1 C1 -36.2(4) . . . . ?
C9 C10 C11 C12 -1.4(3) . . . . ?
C10 C9 C14 C13 -0.7(3) . . . . ?
C10 C9 N3 N2 -3.0(3) . . . . ?
C10 C11 C12 C13 0.1(4) . . . . ?
C11 C12 C13 C14 1.0(4) . . . . ?
C12 C13 C14 C9 -0.6(4) . . . . ?
C14 C9 C10 C11 1.7(3) . . . . ?
C14 C9 C10 N4 -177.6(2) . . . . ?
C14 C9 N3 N2 177.4(2) . . . . ?
N1 C3 C4 C5 178.3(2) . . . . ?
N1 C3 C4 N2 -3.1(3) . . . . ?
N1 C3 C8 C7 -178.7(2) . . . . ?
N2 C4 C5 C6 -177.7(2) . . . . ?
N3 C9 C10 C11 -177.9(2) . . . . ?
N3 C9 C10 N4 2.8(4) . . . . ?
N3 C9 C14 C13 178.9(2) . . . . ?
N4 C10 C11 C12 178.0(2) . . . . ?
O1 C1 N1 C3 10.4(4) . . . . ?

loop_
_exptl_oxdiff_crystal_face_indexfrac_h
_exptl_oxdiff_crystal_face_indexfrac_k
_exptl_oxdiff_crystal_face_indexfrac_l
_exptl_oxdiff_crystal_face_x
_exptl_oxdiff_crystal_face_y
_exptl_oxdiff_crystal_face_z
-0.0009 -6.0018 1.0018 -0.3773 0.8677 0.0687
0.0022 -1.0042 17.0027 0.4856 0.5047 -0.7192
-2.9987 1.9978 2.0101 -0.4842 -0.4869 -0.7612
-2.0009 2.0018 -11.9954 -0.7117 -0.7039 0.0588
1.9976 -0.9958 -13.0085 -0.0346 0.0280 1.0076
2.9992 -1.9985 0.9903 0.5819 0.5511 0.6310
-0.3342 -6.2931 0.8735 -0.4777 0.8785 0.0089
0.8142 -5.6747 -6.1096 -0.4001 0.7372 0.5444
-0.2480 -4.5034 -11.9498 -0.7533 0.3595 0.5507
0.2480 4.5034 11.9498 0.7533 -0.3595 -0.5507
-2.0010 -5.0019 -3.9923 -0.9293 0.4546 -0.1577
-1.9979 -0.0043 12.0086 -0.0663 0.0916 -0.9455
1.9978 -0.9962 -11.0082 0.0306 0.0708 0.9208
0.2336 3.3974 -14.4406 -0.1848 -0.7680 0.6132
-2.3629 3.8580 3.6867 -0.1571 -0.6609 -0.7339
0.3293 6.1673 -3.5484 0.3808 -0.9182 0.1085
0.3723 5.8246 6.3899 0.6909 -0.6542 -0.3076
2.4408 1.3853 -9.8784 0.3313 -0.2043 0.9212
